data_7042696
loop_
_publ_author_name
'Sietzen, Malte'
'Batke, Sonja'
'Antoni, Patrick W.'
'Wadepohl, Hubert'
'Ballmann, Joachim'

_publ_section_title
;
 Benzylene-linked [PNP] scaffolds and their cyclometalated zirconium and
 hafnium complexes
;
_journal_name_full 'Dalton Trans.'
_journal_paper_doi 10.1039/C7DT00413C
_journal_year 2017
_chemical_formula_sum 'C47 H45 Cl N O0.5 P2 Zr'
_chemical_formula_weight 820.45
_chemical_properties_physical 'air-sensitive, moisture-sensitive'
_space_group_crystal_system monoclinic
_space_group_IT_number 15
_space_group_name_Hall '-I 2ya'
_space_group_name_H-M_alt 'I 1 2/a 1'
_symmetry_cell_setting monoclinic
_symmetry_space_group_name_Hall '-I 2ya'
_symmetry_space_group_name_H-M 'I 1 2/a 1'
_atom_sites_solution_hydrogens mixed
_atom_sites_solution_primary iterative
_atom_sites_solution_secondary difmap
_audit_block_code ba_sb71
_audit_creation_date 2016-08-08
_audit_creation_method
;
Olex2 1.2
(compiled Dec 12 2016 15:58:59 for OlexSys, GUI svn.r5292)
;
_audit_update_record
;
2017-03-17 deposited with the CCDC.
2017-04-05 downloaded from the CCDC.
;
_cell_angle_alpha 90
_cell_angle_beta 101.1276(14)
_cell_angle_gamma 90
_cell_formula_units_Z 8
_cell_length_a 18.9791(3)
_cell_length_b 11.12020(16)
_cell_length_c 38.2266(5)
_cell_measurement_reflns_used 29506
_cell_measurement_temperature 120(1)
_cell_measurement_theta_max 31.8860
_cell_measurement_theta_min 3.2530
_cell_volume 7916.1(2)
_computing_cell_refinement 'CrysAlisPro 1.171.38.43 (Rigaku OD, 2015)'
_computing_data_collection 'CrysAlisPro 1.171.38.43 (Rigaku OD, 2015)'
_computing_data_reduction 'CrysAlisPro 1.171.38.43 (Rigaku OD, 2015)'
_computing_molecular_graphics 'Olex2 (Dolomanov et al., 2009)'
_computing_publication_material 'encif (Wadepohl, 2009-17); encifer 1.5.2 (CCDC, 2016)'
_computing_structure_refinement 'ShelXL (Sheldrick, 2015)'
_computing_structure_solution 'SUPERFLIP (Palatinus, 2007-2009)'
_diffrn_ambient_environment 'perfluoro polyether oil / N~2~'
_diffrn_ambient_temperature 120(1)
_diffrn_detector 'CCD plate'
_diffrn_detector_area_resol_mean 7.9621
_diffrn_detector_type Eos
_diffrn_measured_fraction_theta_full 0.998
_diffrn_measured_fraction_theta_max 0.967
_diffrn_measurement_details
;
List of Runs (angles in degrees, time in seconds):

  # Type    Start    End  Width  t~exp~   \w     \q     \k     \f   Frames
#--------------------------------------------------------------------------
  1  \w     -3.00  99.00   0.50   25.00    --   28.16  77.00-150.00  204
  2  \w      7.00  97.00   0.50   25.00    --   28.16  57.00 -30.00  180
  3  \w    -20.00  72.00   0.50   25.00    --   28.16 -99.00 120.00  184
  4  \w    -44.00  56.00   0.50   25.00    --   28.16 -38.00 -30.00  200
  5  \w     -3.00  99.00   0.50   25.00    --   28.16  77.00 120.00  204
  6  \w    -44.00  56.00   0.50   25.00    --   28.16 -38.00  60.00  200
  7  \w     -3.00  99.00   0.50   25.00    --   28.16  77.00  30.00  204
  8  \w    -43.00  60.00   0.50   25.00    --   28.16 -77.00 -90.00  206
  9  \w    -41.00  50.00   0.50   25.00    --   28.16 -57.00-180.00  182
 10  \w     -3.00  99.00   0.50   25.00    --   28.16  77.00 -90.00  204
 11  \w      1.00 101.00   0.50   25.00    --   28.16  38.00-180.00  200
 12  \w    -20.00  72.00   0.50   25.00    --   28.16 -99.00-180.00  184
 13  \w      1.00  49.00   0.50   25.00    --   28.16  38.00 120.00   96
 14  \w    -20.00  72.00   0.50   25.00    --   28.16 -99.00   0.00  184
;
_diffrn_measurement_device 'four-circle diffractometer'
_diffrn_measurement_device_type 'Agilent SuperNova, Dual, Cu at zero, Eos'
_diffrn_measurement_method '\w scans'
_diffrn_measurement_specimen_support 'polyimid foil'
_diffrn_orient_matrix_type 'CrysAlisPro convention (1999,Acta A55,543-557)'
_diffrn_orient_matrix_UB_11 -0.0240834000
_diffrn_orient_matrix_UB_12 0.0060659000
_diffrn_orient_matrix_UB_13 -0.0165751000
_diffrn_orient_matrix_UB_21 -0.0180189000
_diffrn_orient_matrix_UB_22 -0.0531432000
_diffrn_orient_matrix_UB_23 0.0035709000
_diffrn_orient_matrix_UB_31 -0.0233713000
_diffrn_orient_matrix_UB_32 0.0347519000
_diffrn_orient_matrix_UB_33 0.0083727000
_diffrn_radiation_monochromator mirror
_diffrn_radiation_probe x-ray
_diffrn_radiation_type 'Mo K\a'
_diffrn_radiation_wavelength 0.71073
_diffrn_reflns_av_R_equivalents 0.0562
_diffrn_reflns_av_unetI/netI 0.0338
_diffrn_reflns_Laue_measured_fraction_full 0.998
_diffrn_reflns_Laue_measured_fraction_max 0.967
_diffrn_reflns_limit_h_max 28
_diffrn_reflns_limit_h_min -28
_diffrn_reflns_limit_k_max 15
_diffrn_reflns_limit_k_min -16
_diffrn_reflns_limit_l_max 57
_diffrn_reflns_limit_l_min -57
_diffrn_reflns_number 125681
_diffrn_reflns_point_group_measured_fraction_full 0.998
_diffrn_reflns_point_group_measured_fraction_max 0.967
_diffrn_reflns_theta_full 25.242
_diffrn_reflns_theta_max 32.287
_diffrn_reflns_theta_min 2.982
_diffrn_source 'microfocus X-Ray tube'
_diffrn_source_type 'Agilent SuperNova (Mo) X-ray Source'
_exptl_absorpt_coefficient_mu 0.462
_exptl_absorpt_correction_T_max 0.991
_exptl_absorpt_correction_T_min 0.959
_exptl_absorpt_correction_type gaussian
_exptl_absorpt_process_details
;
CrysAlisPro 1.171.38.43 (Rigaku Oxford Diffraction, 2015)
Numerical absorption correction based on gaussian integration over
 a multifaceted crystal model (Busing & Levy, 1957).
Empirical absorption correction using spherical harmonics,
 implemented in SCALE3 ABSPACK scaling algorithm.
;
_exptl_crystal_colour green
_exptl_crystal_colour_primary green
_exptl_crystal_density_diffrn 1.377
_exptl_crystal_description plate
_exptl_crystal_F_000 3400
_exptl_crystal_size_max 0.190
_exptl_crystal_size_mid 0.134
_exptl_crystal_size_min 0.027
_refine_diff_density_max 1.483
_refine_diff_density_min -0.404
_refine_diff_density_rms 0.070
_refine_ls_extinction_method none
_refine_ls_goodness_of_fit_ref 1.024
_refine_ls_hydrogen_treatment mixed
_refine_ls_matrix_type full
_refine_ls_number_parameters 467
_refine_ls_number_reflns 13622
_refine_ls_number_restraints 2
_refine_ls_restrained_S_all 1.024
_refine_ls_R_factor_all 0.0479
_refine_ls_R_factor_gt 0.0342
_refine_ls_shift/su_max 0.007
_refine_ls_shift/su_mean 0.000
_refine_ls_structure_factor_coef Fsqd
_refine_ls_weighting_details 'w=1/[\s^2^(Fo^2^)+(0.0353P)^2^+7.7814P] where P=(Fo^2^+2Fc^2^)/3'
_refine_ls_weighting_scheme calc
_refine_ls_wR_factor_gt 0.0759
_refine_ls_wR_factor_ref 0.0810
_reflns_Friedel_coverage 0.000
_reflns_number_gt 11129
_reflns_number_total 13622
_reflns_threshold_expression 'I > 2\s(I)'
_cod_data_source_file c7dt00413c2.cif
_cod_data_source_block ba_sb71_sq
_cod_original_formula_sum 'C47 H45 Cl N O0.50 P2 Zr'
_cod_database_code 7042696
_audit_block_refno 2751
_shelx_space_group_comment
;
The symmetry employed for this shelxl refinement is uniquely defined
by the following loop, which should always be used as a source of
symmetry information in preference to the above space-group names.
They are only intended as comments.
;
_shelx_estimated_absorpt_t_max 0.955
_shelx_estimated_absorpt_t_min 0.955
_reflns_odcompleteness_completeness 99.86
_reflns_odcompleteness_iscentric 1
_reflns_odcompleteness_theta 30.44
_shelxl_version_number 2016/6
_olex2_refinement_description
;
1. Fixed Uiso
 At 1.2 times of:
  All C(H) groups, All C(H,H) groups
 At 1.5 times of:
  All C(H,H,H) groups
2. Restrained distances
 C40-H40 \\sim C44-H44
 with sigma of 0.02
 C41-H41 \\sim C43-H43
 with sigma of 0.02
3.a Secondary CH2 refined with riding coordinates:
 C1(H1A,H1B), C20(H20A,H20B)
3.b Aromatic/amide H refined with riding coordinates:
 C4(H4), C5(H5), C6(H6), C7(H7), C9(H9), C10(H10), C11(H11), C12(H12),
 C13(H13), C15(H15), C16(H16), C17(H17), C18(H18), C19(H19), C23(H23), C24(H24),
  C25(H25), C26(H26), C28(H28), C29(H29), C30(H30), C31(H31), C32(H32),
 C34(H34), C35(H35), C36(H36), C37(H37), C38(H38)
3.c Idealised Me refined as rotating group:
 C45(H45A,H45B,H45C)
;
_audit_block_usercomment 'sb561, plate, green'
_olex2_submission_special_instructions 'No special instructions were received'
_oxdiff_exptl_absorpt_empirical_details
;
Empirical correction (ABSPACK) includes:
- Absorption correction using spherical harmonics
- Frame scaling
- Detector area scaling
;
_oxdiff_exptl_absorpt_empirical_full_max 1.109
_oxdiff_exptl_absorpt_empirical_full_min 0.894
_cell_oxdiff_length_a 18.9789(4)
_cell_oxdiff_length_b 11.11995(18)
_cell_oxdiff_length_c 38.2295(8)
_cell_oxdiff_angle_alpha 90.0350(15)
_cell_oxdiff_angle_beta 101.1396(17)
_cell_oxdiff_angle_gamma 89.9771(15)
_cell_oxdiff_volume 7916.1(3)
_cell_oxdiff_measurement_reflns_used 29506

loop_
_symmetry_equiv_pos_as_xyz
'x, y, z'
'-x+1/2, y, -z'
'x+1/2, y+1/2, z+1/2'
'-x+1, y+1/2, -z+1/2'
'-x, -y, -z'
'x-1/2, -y, z'
'-x+1/2, -y+1/2, -z+1/2'
'x, -y+1/2, z+1/2'

loop_
_atom_site_label
_atom_site_type_symbol
_atom_site_fract_x
_atom_site_fract_y
_atom_site_fract_z
_atom_site_U_iso_or_equiv
_atom_site_adp_type
_atom_site_occupancy
_atom_site_site_symmetry_order
_atom_site_calc_flag
_atom_site_refinement_flags_posn
Zr Zr 0.31972(2) 0.86053(2) 0.61273(2) 0.01324(4) Uani 1 1 d .
Cl Cl 0.19533(2) 0.95290(3) 0.59828(2) 0.01999(7) Uani 1 1 d .
P1 P 0.36433(2) 1.08801(3) 0.59516(2) 0.01706(7) Uani 1 1 d .
P2 P 0.25952(2) 0.75686(3) 0.66426(2) 0.01444(7) Uani 1 1 d .
N N 0.37051(6) 0.93946(11) 0.66463(3) 0.0162(2) Uani 1 1 d .
C1 C 0.43883(8) 1.12989(13) 0.63178(4) 0.0193(3) Uani 1 1 d .
H1A H 0.471318 1.187003 0.622887 0.023 Uiso 1 1 calc R
H1B H 0.419482 1.169871 0.651058 0.023 Uiso 1 1 calc R
C2 C 0.47990(7) 1.01893(13) 0.64611(4) 0.0175(3) Uani 1 1 d .
C3 C 0.44486(7) 0.92914(13) 0.66258(4) 0.0161(2) Uani 1 1 d .
C4 C 0.48272(8) 0.82516(14) 0.67570(4) 0.0199(3) Uani 1 1 d .
H4 H 0.460025 0.765545 0.687473 0.024 Uiso 1 1 calc R
C5 C 0.55363(8) 0.80868(15) 0.67155(4) 0.0230(3) Uani 1 1 d .
H5 H 0.578795 0.737591 0.680261 0.028 Uiso 1 1 calc R
C6 C 0.58722(8) 0.89572(15) 0.65479(4) 0.0234(3) Uani 1 1 d .
H6 H 0.635244 0.883961 0.651738 0.028 Uiso 1 1 calc R
C7 C 0.55067(8) 1.00072(14) 0.64236(4) 0.0214(3) Uani 1 1 d .
H7 H 0.574346 1.060639 0.631180 0.026 Uiso 1 1 calc R
C8 C 0.39693(8) 1.11317(13) 0.55387(4) 0.0204(3) Uani 1 1 d .
C9 C 0.34832(9) 1.09710(15) 0.52155(4) 0.0254(3) Uani 1 1 d .
H9 H 0.299701 1.077795 0.521901 0.031 Uiso 1 1 calc R
C10 C 0.37020(10) 1.10899(17) 0.48894(5) 0.0318(4) Uani 1 1 d .
H10 H 0.336673 1.098162 0.467264 0.038 Uiso 1 1 calc R
C11 C 0.44084(11) 1.13656(18) 0.48834(5) 0.0360(4) Uani 1 1 d .
H11 H 0.455808 1.146439 0.466187 0.043 Uiso 1 1 calc R
C12 C 0.48996(10) 1.14987(18) 0.51998(5) 0.0346(4) Uani 1 1 d .
H12 H 0.538730 1.167183 0.519387 0.041 Uiso 1 1 calc R
C13 C 0.46853(9) 1.13811(15) 0.55261(5) 0.0260(3) Uani 1 1 d .
H13 H 0.502746 1.147070 0.574140 0.031 Uiso 1 1 calc R
C14 C 0.29934(8) 1.20891(14) 0.59696(5) 0.0241(3) Uani 1 1 d .
C15 C 0.27440(9) 1.22182(15) 0.62912(5) 0.0322(4) Uani 1 1 d .
H15 H 0.294125 1.173417 0.649096 0.039 Uiso 1 1 calc R
C16 C 0.22102(10) 1.30505(17) 0.63181(7) 0.0436(5) Uani 1 1 d .
H16 H 0.205889 1.315594 0.653894 0.052 Uiso 1 1 calc R
C17 C 0.19004(11) 1.37217(18) 0.60268(8) 0.0506(6) Uani 1 1 d .
H17 H 0.152075 1.426223 0.604362 0.061 Uiso 1 1 calc R
C18 C 0.21402(12) 1.36104(17) 0.57113(7) 0.0496(6) Uani 1 1 d .
H18 H 0.192860 1.408349 0.551155 0.059 Uiso 1 1 calc R
C19 C 0.26946(10) 1.28047(15) 0.56812(5) 0.0344(4) Uani 1 1 d .
H19 H 0.286532 1.274894 0.546394 0.041 Uiso 1 1 calc R
C20 C 0.23369(7) 0.88485(13) 0.68951(4) 0.0177(3) Uani 1 1 d .
H20A H 0.193638 0.926522 0.673717 0.021 Uiso 1 1 calc R
H20B H 0.213935 0.851168 0.709576 0.021 Uiso 1 1 calc R
C21 C 0.28794(7) 0.98037(13) 0.70497(4) 0.0160(2) Uani 1 1 d .
C22 C 0.35441(7) 0.99879(13) 0.69413(4) 0.0157(2) Uani 1 1 d .
C23 C 0.40323(8) 1.08062(13) 0.71424(4) 0.0191(3) Uani 1 1 d .
H23 H 0.449686 1.089439 0.708747 0.023 Uiso 1 1 calc R
C24 C 0.38539(8) 1.14820(14) 0.74167(4) 0.0220(3) Uani 1 1 d .
H24 H 0.419214 1.203199 0.754403 0.026 Uiso 1 1 calc R
C25 C 0.31818(9) 1.13592(15) 0.75065(4) 0.0244(3) Uani 1 1 d .
H25 H 0.304785 1.184373 0.768766 0.029 Uiso 1 1 calc R
C26 C 0.27097(8) 1.05094(14) 0.73247(4) 0.0212(3) Uani 1 1 d .
H26 H 0.225532 1.040502 0.738998 0.025 Uiso 1 1 calc R
C27 C 0.31750(7) 0.66118(13) 0.69626(4) 0.0175(3) Uani 1 1 d .
C28 C 0.35535(8) 0.70418(14) 0.72885(4) 0.0205(3) Uani 1 1 d .
H28 H 0.348682 0.784796 0.735761 0.025 Uiso 1 1 calc R
C29 C 0.40294(8) 0.62915(16) 0.75130(4) 0.0262(3) Uani 1 1 d .
H29 H 0.428417 0.658981 0.773445 0.031 Uiso 1 1 calc R
C30 C 0.41325(9) 0.51148(16) 0.74148(5) 0.0300(4) Uani 1 1 d .
H30 H 0.445868 0.460941 0.756817 0.036 Uiso 1 1 calc R
C31 C 0.37575(9) 0.46746(15) 0.70914(5) 0.0278(3) Uani 1 1 d .
H31 H 0.382604 0.386738 0.702371 0.033 Uiso 1 1 calc R
C32 C 0.32820(8) 0.54188(14) 0.68671(4) 0.0233(3) Uani 1 1 d .
H32 H 0.302676 0.511437 0.664658 0.028 Uiso 1 1 calc R
C33 C 0.17404(7) 0.67458(13) 0.65665(4) 0.0172(3) Uani 1 1 d .
C34 C 0.15109(9) 0.61159(15) 0.68406(4) 0.0259(3) Uani 1 1 d .
H34 H 0.181139 0.607583 0.706986 0.031 Uiso 1 1 calc R
C35 C 0.08451(9) 0.55468(16) 0.67799(5) 0.0328(4) Uani 1 1 d .
H35 H 0.069163 0.512708 0.696837 0.039 Uiso 1 1 calc R
C36 C 0.04065(9) 0.55901(16) 0.64465(5) 0.0321(4) Uani 1 1 d .
H36 H -0.004843 0.520366 0.640667 0.039 Uiso 1 1 calc R
C37 C 0.06291(8) 0.61966(14) 0.61702(5) 0.0255(3) Uani 1 1 d .
H37 H 0.033092 0.621360 0.594008 0.031 Uiso 1 1 calc R
C38 C 0.12927(8) 0.67828(14) 0.62307(4) 0.0200(3) Uani 1 1 d .
H38 H 0.144040 0.720963 0.604194 0.024 Uiso 1 1 calc R
C39 C 0.27072(8) 0.72323(14) 0.55975(4) 0.0207(3) Uani 1 1 d .
C40 C 0.29742(8) 0.65233(13) 0.58892(4) 0.0207(3) Uani 1 1 d D
H40 H 0.2688(10) 0.5931(16) 0.5953(5) 0.025 Uiso 1 1 d DR
C41 C 0.36967(8) 0.67107(14) 0.60957(4) 0.0208(3) Uani 1 1 d D
H41 H 0.3861(10) 0.6216(16) 0.6280(5) 0.025 Uiso 1 1 d DR
C42 C 0.41790(8) 0.74134(15) 0.59298(4) 0.0235(3) Uani 1 1 d .
H42 H 0.4695(11) 0.7431(18) 0.6029(5) 0.028 Uiso 1 1 d R
C43 C 0.39079(8) 0.81608(15) 0.56503(4) 0.0224(3) Uani 1 1 d D
H43 H 0.4205(10) 0.8666(16) 0.5554(5) 0.027 Uiso 1 1 d DR
C44 C 0.31443(8) 0.82086(15) 0.55094(4) 0.0208(3) Uani 1 1 d D
H44 H 0.2955(10) 0.8681(16) 0.5318(5) 0.025 Uiso 1 1 d DR
C45 C 0.19588(9) 0.70715(17) 0.53848(4) 0.0283(3) Uani 1 1 d .
H45A H 0.170551 0.646456 0.549956 0.042 Uiso 1 1 calc GR
H45B H 0.198358 0.680770 0.514286 0.042 Uiso 1 1 calc GR
H45C H 0.170000 0.783740 0.537347 0.042 Uiso 1 1 calc GR

loop_
_atom_site_aniso_label
_atom_site_aniso_U_11
_atom_site_aniso_U_22
_atom_site_aniso_U_33
_atom_site_aniso_U_23
_atom_site_aniso_U_13
_atom_site_aniso_U_12
Zr 0.01209(6) 0.01447(6) 0.01328(6) -0.00073(5) 0.00273(4) -0.00056(4)
Cl 0.01589(15) 0.01916(16) 0.02648(17) 0.00371(13) 0.00794(13) 0.00174(12)
P1 0.01330(16) 0.01644(17) 0.02137(17) 0.00173(13) 0.00315(13) -0.00045(13)
P2 0.01251(15) 0.01615(16) 0.01443(15) 0.00152(12) 0.00202(12) -0.00018(12)
N 0.0118(5) 0.0209(6) 0.0164(5) -0.0026(4) 0.0036(4) -0.0015(4)
C1 0.0169(6) 0.0179(7) 0.0229(7) -0.0005(5) 0.0036(5) -0.0028(5)
C2 0.0143(6) 0.0191(7) 0.0186(6) -0.0017(5) 0.0019(5) -0.0025(5)
C3 0.0128(6) 0.0198(6) 0.0153(6) -0.0035(5) 0.0018(5) -0.0016(5)
C4 0.0183(6) 0.0219(7) 0.0194(6) 0.0010(5) 0.0032(5) -0.0016(5)
C5 0.0193(7) 0.0253(8) 0.0244(7) 0.0028(6) 0.0040(6) 0.0036(6)
C6 0.0138(6) 0.0277(8) 0.0287(8) 0.0004(6) 0.0041(6) 0.0014(6)
C7 0.0151(6) 0.0237(7) 0.0256(7) 0.0010(6) 0.0046(5) -0.0032(5)
C8 0.0192(7) 0.0184(7) 0.0240(7) 0.0041(5) 0.0050(5) -0.0001(5)
C9 0.0227(7) 0.0265(8) 0.0260(7) 0.0056(6) 0.0019(6) 0.0004(6)
C10 0.0358(9) 0.0341(9) 0.0246(8) 0.0048(7) 0.0040(7) 0.0043(7)
C11 0.0416(10) 0.0402(10) 0.0307(9) 0.0040(8) 0.0179(8) 0.0036(8)
C12 0.0289(9) 0.0390(10) 0.0399(10) 0.0024(8) 0.0171(8) -0.0019(7)
C13 0.0208(7) 0.0267(8) 0.0312(8) 0.0008(6) 0.0071(6) -0.0020(6)
C14 0.0162(6) 0.0156(7) 0.0396(9) -0.0002(6) 0.0033(6) -0.0016(5)
C15 0.0271(8) 0.0213(8) 0.0526(11) -0.0002(7) 0.0189(8) -0.0002(6)
C16 0.0321(9) 0.0204(8) 0.0850(16) -0.0102(9) 0.0283(10) -0.0031(7)
C17 0.0260(9) 0.0244(9) 0.099(2) -0.0152(11) 0.0069(11) 0.0041(7)
C18 0.0420(12) 0.0202(9) 0.0752(16) -0.0040(9) -0.0168(11) 0.0084(8)
C19 0.0331(9) 0.0189(8) 0.0457(10) -0.0004(7) -0.0058(8) 0.0022(7)
C20 0.0135(6) 0.0213(7) 0.0189(6) -0.0014(5) 0.0046(5) 0.0002(5)
C21 0.0143(6) 0.0174(6) 0.0160(6) -0.0001(5) 0.0023(5) 0.0016(5)
C22 0.0160(6) 0.0164(6) 0.0144(6) -0.0002(5) 0.0023(5) -0.0001(5)
C23 0.0186(6) 0.0211(7) 0.0172(6) -0.0012(5) 0.0019(5) -0.0029(5)
C24 0.0251(7) 0.0209(7) 0.0183(6) -0.0029(5) -0.0002(5) -0.0015(6)
C25 0.0276(8) 0.0249(8) 0.0206(7) -0.0060(6) 0.0047(6) 0.0029(6)
C26 0.0203(7) 0.0243(7) 0.0198(7) -0.0016(6) 0.0062(5) 0.0027(6)
C27 0.0146(6) 0.0202(7) 0.0179(6) 0.0053(5) 0.0035(5) 0.0002(5)
C28 0.0167(6) 0.0246(7) 0.0195(7) 0.0037(5) 0.0023(5) 0.0003(5)
C29 0.0190(7) 0.0343(9) 0.0233(7) 0.0066(6) -0.0010(6) 0.0001(6)
C30 0.0218(8) 0.0334(9) 0.0339(9) 0.0136(7) 0.0026(6) 0.0074(7)
C31 0.0262(8) 0.0226(8) 0.0346(9) 0.0075(6) 0.0058(7) 0.0066(6)
C32 0.0244(7) 0.0207(7) 0.0243(7) 0.0034(6) 0.0034(6) 0.0019(6)
C33 0.0147(6) 0.0162(6) 0.0207(6) -0.0002(5) 0.0033(5) -0.0009(5)
C34 0.0227(7) 0.0280(8) 0.0271(8) 0.0063(6) 0.0048(6) -0.0040(6)
C35 0.0257(8) 0.0288(9) 0.0452(10) 0.0103(8) 0.0103(7) -0.0063(7)
C36 0.0173(7) 0.0238(8) 0.0540(11) 0.0029(8) 0.0036(7) -0.0057(6)
C37 0.0160(7) 0.0215(7) 0.0359(9) -0.0033(6) -0.0030(6) 0.0002(5)
C38 0.0171(6) 0.0194(7) 0.0227(7) -0.0003(5) 0.0020(5) 0.0003(5)
C39 0.0222(7) 0.0231(7) 0.0171(6) -0.0059(5) 0.0046(5) -0.0050(6)
C40 0.0246(7) 0.0171(7) 0.0218(7) -0.0045(5) 0.0082(6) -0.0030(5)
C41 0.0203(7) 0.0200(7) 0.0221(7) -0.0019(5) 0.0043(5) 0.0039(5)
C42 0.0187(7) 0.0252(8) 0.0284(8) -0.0070(6) 0.0091(6) 0.0017(6)
C43 0.0224(7) 0.0241(7) 0.0243(7) -0.0069(6) 0.0133(6) -0.0043(6)
C44 0.0233(7) 0.0244(7) 0.0152(6) -0.0021(5) 0.0053(5) -0.0041(6)
C45 0.0271(8) 0.0353(9) 0.0206(7) -0.0028(6) 0.0001(6) -0.0112(7)

loop_
_atom_type_symbol
_atom_type_description
_atom_type_scat_dispersion_real
_atom_type_scat_dispersion_imag
_atom_type_scat_source
C C 0.0033 0.0016 'International Tables Vol C Tables 4.2.6.8 and 6.1.1.4'
H H 0.0000 0.0000 'International Tables Vol C Tables 4.2.6.8 and 6.1.1.4'
Cl Cl 0.1484 0.1585 'International Tables Vol C Tables 4.2.6.8 and 6.1.1.4'
N N 0.0061 0.0033 'International Tables Vol C Tables 4.2.6.8 and 6.1.1.4'
O O 0.0106 0.0060 'International Tables Vol C Tables 4.2.6.8 and 6.1.1.4'
P P 0.1023 0.0942 'International Tables Vol C Tables 4.2.6.8 and 6.1.1.4'
Zr Zr -2.9673 0.5597 'International Tables Vol C Tables 4.2.6.8 and 6.1.1.4'

loop_
_exptl_crystal_face_index_h
_exptl_crystal_face_index_k
_exptl_crystal_face_index_l
_exptl_crystal_face_perp_dist
-13 -13 18 0.0521
23 0 -36 0.0689
-4 15 8 0.0565
-13 13 22 0.0577
3 -15 -7 0.0746
7 0 48 0.0137
-7 0 -48 0.0137

loop_
_geom_angle_atom_site_label_1
_geom_angle_atom_site_label_2
_geom_angle_atom_site_label_3
_geom_angle
Cl Zr P1 83.876(12)
Cl Zr P2 79.965(11)
Cl Zr C3 131.19(3)
Cl Zr C39 83.60(4)
P1 Zr C3 70.46(3)
P2 Zr P1 138.484(12)
P2 Zr C3 92.39(3)
N Zr Cl 105.11(3)
N Zr P1 75.90(3)
N Zr P2 71.92(3)
N Zr C3 29.66(4)
N Zr C39 166.75(5)
N Zr C40 135.18(5)
N Zr C41 107.15(5)
N Zr C42 104.96(5)
N Zr C43 121.72(5)
N Zr C44 152.71(5)
C39 Zr P1 115.49(4)
C39 Zr P2 100.42(3)
C39 Zr C3 144.78(4)
C40 Zr Cl 102.20(4)
C40 Zr P1 142.34(4)
C40 Zr P2 78.77(4)
C40 Zr C3 123.64(5)
C40 Zr C39 31.63(5)
C40 Zr C42 59.02(5)
C40 Zr C43 68.30(5)
C41 Zr Cl 136.73(4)
C41 Zr P1 131.59(4)
C41 Zr P2 83.44(4)
C41 Zr C3 88.96(5)
C41 Zr C39 60.54(5)
C41 Zr C40 35.04(5)
C41 Zr C42 34.32(5)
C41 Zr C43 60.21(5)
C41 Zr C44 73.77(6)
C42 Zr Cl 149.25(4)
C42 Zr P1 97.38(4)
C42 Zr P2 115.66(4)
C42 Zr C3 76.81(5)
C42 Zr C39 68.05(5)
C43 Zr Cl 121.88(4)
C43 Zr P1 76.92(4)
C43 Zr P2 143.21(4)
C43 Zr C3 92.47(5)
C43 Zr C39 58.28(5)
C43 Zr C42 31.64(5)
C44 Zr Cl 89.98(4)
C44 Zr P1 83.45(4)
C44 Zr P2 134.10(4)
C44 Zr C3 125.62(5)
C44 Zr C39 33.71(5)
C44 Zr C40 59.69(5)
C44 Zr C42 59.87(5)
C44 Zr C43 34.18(5)
C1 P1 Zr 105.63(5)
C8 P1 Zr 121.11(5)
C8 P1 C1 106.22(7)
C8 P1 C14 105.24(7)
C14 P1 Zr 114.69(5)
C14 P1 C1 102.04(7)
C20 P2 Zr 104.14(5)
C27 P2 Zr 116.78(5)
C27 P2 C20 106.68(7)
C27 P2 C33 102.47(7)
C33 P2 Zr 125.38(5)
C33 P2 C20 98.74(6)
C3 N Zr 100.50(8)
C22 N Zr 142.13(9)
C22 N C3 117.08(11)
P1 C1 H1A 109.7
P1 C1 H1B 109.7
H1A C1 H1B 108.2
C2 C1 P1 109.64(10)
C2 C1 H1A 109.7
C2 C1 H1B 109.7
C3 C2 C1 119.09(12)
C7 C2 C1 121.59(13)
C7 C2 C3 119.28(13)
N C3 Zr 49.84(6)
C2 C3 Zr 107.13(9)
C2 C3 N 121.39(13)
C4 C3 Zr 108.79(9)
C4 C3 N 119.25(13)
C4 C3 C2 119.29(13)
C3 C4 H4 119.8
C5 C4 C3 120.40(14)
C5 C4 H4 119.8
C4 C5 H5 120.0
C6 C5 C4 120.07(14)
C6 C5 H5 120.0
C5 C6 H6 120.0
C5 C6 C7 120.05(14)
C7 C6 H6 120.0
C2 C7 C6 120.86(14)
C2 C7 H7 119.6
C6 C7 H7 119.6
C9 C8 P1 117.84(11)
C13 C8 P1 123.70(12)
C13 C8 C9 118.27(14)
C8 C9 H9 119.5
C10 C9 C8 121.10(16)
C10 C9 H9 119.5
C9 C10 H10 120.2
C11 C10 C9 119.61(17)
C11 C10 H10 120.2
C10 C11 H11 120.0
C10 C11 C12 120.09(17)
C12 C11 H11 120.0
C11 C12 H12 119.7
C11 C12 C13 120.61(17)
C13 C12 H12 119.7
C8 C13 H13 119.9
C12 C13 C8 120.29(16)
C12 C13 H13 119.9
C15 C14 P1 116.71(13)
C19 C14 P1 124.36(14)
C19 C14 C15 118.71(16)
C14 C15 H15 119.8
C16 C15 C14 120.34(19)
C16 C15 H15 119.8
C15 C16 H16 119.8
C17 C16 C15 120.4(2)
C17 C16 H16 119.8
C16 C17 H17 120.0
C18 C17 C16 119.97(19)
C18 C17 H17 120.0
C17 C18 H18 119.7
C17 C18 C19 120.6(2)
C19 C18 H18 119.7
C14 C19 C18 119.9(2)
C14 C19 H19 120.0
C18 C19 H19 120.0
P2 C20 H20A 107.1
P2 C20 H20B 107.1
H20A C20 H20B 106.8
C21 C20 P2 121.11(10)
C21 C20 H20A 107.1
C21 C20 H20B 107.1
C22 C21 C20 124.26(12)
C26 C21 C20 116.62(12)
C26 C21 C22 119.08(13)
N C22 C21 121.06(12)
N C22 C23 121.50(12)
C23 C22 C21 117.43(12)
C22 C23 H23 119.0
C24 C23 C22 122.04(14)
C24 C23 H23 119.0
C23 C24 H24 119.9
C23 C24 C25 120.27(14)
C25 C24 H24 119.9
C24 C25 H25 120.8
C24 C25 C26 118.43(14)
C26 C25 H25 120.8
C21 C26 H26 118.8
C25 C26 C21 122.46(14)
C25 C26 H26 118.8
C28 C27 P2 122.61(11)
C28 C27 C32 118.74(13)
C32 C27 P2 118.51(11)
C27 C28 H28 119.9
C29 C28 C27 120.27(15)
C29 C28 H28 119.9
C28 C29 H29 119.8
C30 C29 C28 120.42(16)
C30 C29 H29 119.8
C29 C30 H30 120.1
C29 C30 C31 119.88(15)
C31 C30 H30 120.1
C30 C31 H31 120.1
C30 C31 C32 119.87(16)
C32 C31 H31 120.1
C27 C32 H32 119.6
C31 C32 C27 120.82(15)
C31 C32 H32 119.6
C34 C33 P2 121.65(11)
C38 C33 P2 119.54(11)
C38 C33 C34 118.77(14)
C33 C34 H34 119.8
C35 C34 C33 120.47(16)
C35 C34 H34 119.8
C34 C35 H35 119.9
C36 C35 C34 120.24(16)
C36 C35 H35 119.9
C35 C36 H36 119.9
C35 C36 C37 120.12(15)
C37 C36 H36 119.9
C36 C37 H37 120.0
C36 C37 C38 119.91(15)
C38 C37 H37 120.0
C33 C38 C37 120.49(14)
C33 C38 H38 119.8
C37 C38 H38 119.8
C40 C39 Zr 71.41(8)
C40 C39 C44 118.68(14)
C40 C39 C45 122.00(14)
C44 C39 Zr 66.40(8)
C44 C39 C45 119.19(14)
C45 C39 Zr 131.17(11)
Zr C40 H40 129.6(12)
C39 C40 Zr 76.97(9)
C39 C40 H40 118.9(12)
C39 C40 C41 121.06(14)
C41 C40 Zr 66.07(8)
C41 C40 H40 120.1(12)
Zr C41 H41 126.6(12)
C40 C41 Zr 78.89(9)
C40 C41 H41 118.9(13)
C42 C41 Zr 80.28(9)
C42 C41 C40 116.73(14)
C42 C41 H41 121.5(12)
Zr C42 H42 128.1(11)
C41 C42 Zr 65.39(8)
C41 C42 H42 120.9(11)
C43 C42 Zr 74.15(9)
C43 C42 C41 119.77(14)
C43 C42 H42 119.0(12)
Zr C43 H43 128.7(12)
C42 C43 Zr 74.22(9)
C42 C43 H43 120.9(13)
C42 C43 C44 120.68(14)
C44 C43 Zr 67.93(8)
C44 C43 H43 118.4(12)
Zr C44 H44 128.3(12)
C39 C44 Zr 79.89(8)
C39 C44 C43 117.68(14)
C39 C44 H44 117.6(12)
C43 C44 Zr 77.89(8)
C43 C44 H44 121.9(12)
C39 C45 H45A 109.5
C39 C45 H45B 109.5
C39 C45 H45C 109.5
H45A C45 H45B 109.5
H45A C45 H45C 109.5
H45B C45 H45C 109.5

loop_
_geom_bond_atom_site_label_1
_geom_bond_atom_site_label_2
_geom_bond_distance
Zr Cl 2.5358(4)
Zr P1 2.7905(4)
Zr P2 2.7170(4)
Zr N 2.2130(12)
Zr C3 2.8473(13)
Zr C39 2.5633(14)
Zr C40 2.4938(15)
Zr C41 2.3230(15)
Zr C42 2.5184(15)
Zr C43 2.5175(14)
Zr C44 2.3861(14)
P1 C1 1.8472(15)
P1 C8 1.8244(15)
P1 C14 1.8349(16)
P2 C20 1.8386(15)
P2 C27 1.8221(14)
P2 C33 1.8361(14)
N C3 1.4330(17)
N C22 1.3901(17)
C1 H1A 0.9900
C1 H1B 0.9900
C1 C2 1.505(2)
C2 C3 1.413(2)
C2 C7 1.393(2)
C3 C4 1.402(2)
C4 H4 0.9500
C4 C5 1.397(2)
C5 H5 0.9500
C5 C6 1.383(2)
C6 H6 0.9500
C6 C7 1.394(2)
C7 H7 0.9500
C8 C9 1.403(2)
C8 C13 1.397(2)
C9 H9 0.9500
C9 C10 1.394(2)
C10 H10 0.9500
C10 C11 1.380(3)
C11 H11 0.9500
C11 C12 1.385(3)
C12 H12 0.9500
C12 C13 1.391(2)
C13 H13 0.9500
C14 C15 1.407(2)
C14 C19 1.389(2)
C15 H15 0.9500
C15 C16 1.391(2)
C16 H16 0.9500
C16 C17 1.375(4)
C17 H17 0.9500
C17 C18 1.375(4)
C18 H18 0.9500
C18 C19 1.404(3)
C19 H19 0.9500
C20 H20A 0.9900
C20 H20B 0.9900
C20 C21 1.517(2)
C21 C22 1.4167(19)
C21 C26 1.3986(19)
C22 C23 1.415(2)
C23 H23 0.9500
C23 C24 1.384(2)
C24 H24 0.9500
C24 C25 1.390(2)
C25 H25 0.9500
C25 C26 1.392(2)
C26 H26 0.9500
C27 C28 1.397(2)
C27 C32 1.401(2)
C28 H28 0.9500
C28 C29 1.396(2)
C29 H29 0.9500
C29 C30 1.386(3)
C30 H30 0.9500
C30 C31 1.391(3)
C31 H31 0.9500
C31 C32 1.391(2)
C32 H32 0.9500
C33 C34 1.398(2)
C33 C38 1.397(2)
C34 H34 0.9500
C34 C35 1.392(2)
C35 H35 0.9500
C35 C36 1.382(3)
C36 H36 0.9500
C36 C37 1.386(3)
C37 H37 0.9500
C37 C38 1.397(2)
C38 H38 0.9500
C39 C40 1.380(2)
C39 C44 1.445(2)
C39 C45 1.505(2)
C40 H40 0.917(16)
C40 C41 1.459(2)
C41 H41 0.902(16)
C41 C42 1.441(2)
C42 H42 0.98(2)
C42 C43 1.373(2)
C43 H43 0.921(16)
C43 C44 1.446(2)
C44 H44 0.914(16)
C45 H45A 0.9800
C45 H45B 0.9800
C45 H45C 0.9800

loop_
_geom_torsion_atom_site_label_1
_geom_torsion_atom_site_label_2
_geom_torsion_atom_site_label_3
_geom_torsion_atom_site_label_4
_geom_torsion
Zr P1 C1 C2 32.91(11)
Zr P1 C8 C9 64.73(14)
Zr P1 C8 C13 -110.03(13)
Zr P1 C14 C15 54.22(14)
Zr P1 C14 C19 -120.30(13)
Zr P2 C20 C21 -53.86(12)
Zr P2 C27 C28 93.25(12)
Zr P2 C27 C32 -82.35(12)
Zr P2 C33 C34 172.13(11)
Zr P2 C33 C38 -10.32(14)
Zr N C3 C2 86.37(13)
Zr N C3 C4 -90.59(13)
Zr N C22 C21 28.8(2)
Zr N C22 C23 -150.57(13)
Zr C3 C4 C5 121.22(13)
Zr C39 C40 C41 -51.29(12)
Zr C39 C44 C43 70.48(12)
Zr C40 C41 C42 -73.06(12)
Zr C41 C42 C43 -52.54(14)
Zr C42 C43 C44 -51.56(13)
Zr C43 C44 C39 -71.62(12)
P1 C1 C2 C3 -63.99(15)
P1 C1 C2 C7 113.63(14)
P1 C8 C9 C10 -176.85(13)
P1 C8 C13 C12 176.55(14)
P1 C14 C15 C16 -175.05(14)
P1 C14 C19 C18 172.54(14)
P2 C20 C21 C22 17.41(19)
P2 C20 C21 C26 -160.40(11)
P2 C27 C28 C29 -175.48(12)
P2 C27 C32 C31 175.57(12)
P2 C33 C34 C35 176.96(13)
P2 C33 C38 C37 -177.85(12)
N C3 C4 C5 175.05(13)
N C22 C23 C24 174.14(14)
C1 P1 C8 C9 -175.05(12)
C1 P1 C8 C13 10.18(15)
C1 P1 C14 C15 -59.43(14)
C1 P1 C14 C19 126.04(14)
C1 C2 C3 Zr 55.45(14)
C1 C2 C3 N 2.5(2)
C1 C2 C3 C4 179.46(13)
C1 C2 C7 C6 -177.96(14)
C2 C3 C4 C5 -2.0(2)
C3 N C22 C21 -158.88(13)
C3 N C22 C23 21.77(19)
C3 C2 C7 C6 -0.4(2)
C3 C4 C5 C6 0.7(2)
C4 C5 C6 C7 0.7(2)
C5 C6 C7 C2 -0.9(2)
C7 C2 C3 Zr -122.22(12)
C7 C2 C3 N -175.17(13)
C7 C2 C3 C4 1.8(2)
C8 P1 C1 C2 -96.89(11)
C8 P1 C14 C15 -170.17(13)
C8 P1 C14 C19 15.30(16)
C8 C9 C10 C11 0.2(3)
C9 C8 C13 C12 1.8(2)
C9 C10 C11 C12 1.3(3)
C10 C11 C12 C13 -1.3(3)
C11 C12 C13 C8 -0.3(3)
C13 C8 C9 C10 -1.8(2)
C14 P1 C1 C2 153.12(10)
C14 P1 C8 C9 -67.34(14)
C14 P1 C8 C13 117.90(14)
C14 C15 C16 C17 2.6(3)
C15 C14 C19 C18 -1.9(3)
C15 C16 C17 C18 -2.9(3)
C16 C17 C18 C19 0.8(3)
C17 C18 C19 C14 1.6(3)
C19 C14 C15 C16 -0.2(3)
C20 P2 C27 C28 -22.66(14)
C20 P2 C27 C32 161.75(11)
C20 P2 C33 C34 -73.53(14)
C20 P2 C33 C38 104.03(12)
C20 C21 C22 N 8.8(2)
C20 C21 C22 C23 -171.87(13)
C20 C21 C26 C25 175.41(14)
C21 C22 C23 C24 -5.2(2)
C22 N C3 Zr -175.22(15)
C22 N C3 C2 -88.86(16)
C22 N C3 C4 94.18(16)
C22 C21 C26 C25 -2.5(2)
C22 C23 C24 C25 0.9(2)
C23 C24 C25 C26 2.7(2)
C24 C25 C26 C21 -1.9(2)
C26 C21 C22 N -173.49(13)
C26 C21 C22 C23 5.9(2)
C27 P2 C20 C21 70.23(12)
C27 P2 C33 C34 35.83(14)
C27 P2 C33 C38 -146.62(12)
C27 C28 C29 C30 0.1(2)
C28 C27 C32 C31 -0.2(2)
C28 C29 C30 C31 -0.3(2)
C29 C30 C31 C32 0.2(3)
C30 C31 C32 C27 0.1(2)
C32 C27 C28 C29 0.1(2)
C33 P2 C20 C21 176.14(11)
C33 P2 C27 C28 -125.88(12)
C33 P2 C27 C32 58.53(13)
C33 C34 C35 C36 0.6(3)
C34 C33 C38 C37 -0.2(2)
C34 C35 C36 C37 0.3(3)
C35 C36 C37 C38 -1.1(3)
C36 C37 C38 C33 1.1(2)
C38 C33 C34 C35 -0.6(2)
C39 C40 C41 Zr 56.27(13)
C39 C40 C41 C42 -16.8(2)
C40 C39 C44 Zr -50.54(13)
C40 C39 C44 C43 19.9(2)
C40 C41 C42 Zr 72.24(12)
C40 C41 C42 C43 19.7(2)
C41 C42 C43 Zr 48.61(13)
C41 C42 C43 C44 -2.9(2)
C42 C43 C44 Zr 54.42(14)
C42 C43 C44 C39 -17.2(2)
C44 C39 C40 Zr 48.29(12)
C44 C39 C40 C41 -3.0(2)
C45 C39 C40 Zr -127.51(14)
C45 C39 C40 C41 -178.80(14)
C45 C39 C44 Zr 125.37(13)
C45 C39 C44 C43 -164.15(14)

loop_
_exptl_oxdiff_crystal_face_indexfrac_h
_exptl_oxdiff_crystal_face_indexfrac_k
_exptl_oxdiff_crystal_face_indexfrac_l
_exptl_oxdiff_crystal_face_x
_exptl_oxdiff_crystal_face_y
_exptl_oxdiff_crystal_face_z
-13.0044 -13.0067 17.9991 -0.0640 0.9898 0.0026
23.0114 -0.0004 -35.9790 0.0422 -0.5431 -0.8391
-4.0043 15.0081 7.9837 0.0551 -0.6969 0.6820
-13.0085 13.0072 21.9772 0.0279 -0.3784 0.9401
3.0039 -15.0081 -6.9846 -0.0476 0.7185 -0.6502
7.0001 -0.0010 48.0005 -0.9642 0.0453 0.2383
-7.0001 0.0010 -48.0005 0.9642 -0.0453 -0.2383
